data_2222171
loop_
_publ_author_name
'Fairuz, Zainal Abidin'
'Aiyub, Zaharah'
'Abdullah, Zanariah'
'Ng, Seik Weng'

_publ_section_title
;
 2-(3-Chloroanilino)pyridine
;
_journal_coeditor_code TK2464
_journal_issue 6
_journal_name_full 'Acta Crystallographica Section E'
_journal_page_first o1449
_journal_paper_doi 10.1107/S1600536809019941
_journal_volume 65
_journal_year 2009
_chemical_formula_iupac 'C11 H9 Cl N2'
_chemical_formula_moiety 'C11 H9 Cl N2'
_chemical_formula_sum 'C11 H9 Cl N2'
_chemical_formula_weight 204.65
_chemical_name_systematic
;
2-(3-Chloroanilino)pyridine
;
_space_group_IT_number 2
_symmetry_cell_setting triclinic
_symmetry_space_group_name_Hall '-P 1'
_symmetry_space_group_name_H-M 'P -1'
_atom_sites_solution_hydrogens geom
_atom_sites_solution_primary direct
_atom_sites_solution_secondary difmap
_audit_creation_method SHELXL-97
_cell_angle_alpha 64.932(2)
_cell_angle_beta 88.004(2)
_cell_angle_gamma 88.240(2)
_cell_formula_units_Z 2
_cell_length_a 3.89540(10)
_cell_length_b 10.7804(4)
_cell_length_c 12.4548(4)
_cell_measurement_reflns_used 1691
_cell_measurement_temperature 119(2)
_cell_measurement_theta_max 27.7
_cell_measurement_theta_min 3.2
_cell_volume 473.40(3)
_computing_cell_refinement 'SAINT (Bruker, 2008)'
_computing_data_collection 'APEX2 (Bruker, 2008)'
_computing_data_reduction 'SAINT (Bruker, 2008)'
_computing_molecular_graphics 'X-SEED (Barbour, 2001)'
_computing_publication_material 'publCIF (Westrip, 2009)'
_computing_structure_refinement 'SHELXL97 (Sheldrick, 2008)'
_computing_structure_solution 'SHELXS97 (Sheldrick, 2008)'
_diffrn_ambient_temperature 119(2)
_diffrn_measured_fraction_theta_full 0.958
_diffrn_measured_fraction_theta_max 0.958
_diffrn_measurement_device_type 'Bruker SMART APEX'
_diffrn_measurement_method \w
_diffrn_radiation_monochromator graphite
_diffrn_radiation_source 'fine-focus sealed tube'
_diffrn_radiation_type MoK\a
_diffrn_radiation_wavelength 0.71073
_diffrn_reflns_av_R_equivalents 0.019
_diffrn_reflns_av_sigmaI/netI 0.025
_diffrn_reflns_limit_h_max 5
_diffrn_reflns_limit_h_min -5
_diffrn_reflns_limit_k_max 14
_diffrn_reflns_limit_k_min -13
_diffrn_reflns_limit_l_max 16
_diffrn_reflns_limit_l_min -16
_diffrn_reflns_number 5923
_diffrn_reflns_theta_full 27.5
_diffrn_reflns_theta_max 27.5
_diffrn_reflns_theta_min 1.8
_diffrn_standards_decay_% 0
_diffrn_standards_interval_count 0
_diffrn_standards_interval_time 0
_diffrn_standards_number 0
_exptl_absorpt_coefficient_mu 0.359
_exptl_absorpt_correction_T_max 0.993
_exptl_absorpt_correction_T_min 0.870
_exptl_absorpt_correction_type multi-scan
_exptl_absorpt_process_details '(SADABS; Sheldrick, 1996)'
_exptl_crystal_colour 'pale purple'
_exptl_crystal_density_diffrn 1.436
_exptl_crystal_density_method 'not measured'
_exptl_crystal_description Prism
_exptl_crystal_F_000 212
_exptl_crystal_size_max 0.40
_exptl_crystal_size_mid 0.05
_exptl_crystal_size_min 0.02
_refine_diff_density_max 0.37
_refine_diff_density_min -0.29
_refine_ls_extinction_method none
_refine_ls_goodness_of_fit_ref 1.07
_refine_ls_hydrogen_treatment mixed
_refine_ls_matrix_type full
_refine_ls_number_parameters 131
_refine_ls_number_reflns 2064
_refine_ls_number_restraints 1
_refine_ls_restrained_S_all 1.07
_refine_ls_R_factor_all 0.057
_refine_ls_R_factor_gt 0.047
_refine_ls_shift/su_max 0.001
_refine_ls_shift/su_mean 0.001
_refine_ls_structure_factor_coef Fsqd
_refine_ls_weighting_details 'calc w=1/[\s^2^(Fo^2^)+(0.0578P)^2^+0.8P] where P=(Fo^2^+2Fc^2^)/3'
_refine_ls_weighting_scheme calc
_refine_ls_wR_factor_gt 0.117
_refine_ls_wR_factor_ref 0.133
_reflns_number_gt 1807
_reflns_number_total 2064
_reflns_threshold_expression I>2\s(I)
_cod_data_source_file tk2464.cif
_cod_data_source_block I
_cod_depositor_comments
;
The following automatic conversions were performed:
'_symmetry_cell_setting' value 'Triclinic' changed to 'triclinic'
according to '/home/saulius/struct/CIF-dictionaries/cif_core.dic'
dictionary named 'cif_core.dic' version 2.4.1 from
2010-06-29.

'_exptl_absorpt_correction_type' value 'Multi-scan' changed
to 'multi-scan' according to
'/home/saulius/struct/CIF-dictionaries/cif_core.dic' dictionary named
'cif_core.dic' version 2.4.1 from 2010-06-29.

Automatic conversion script
Id: cif_fix_enum 1527 2010-12-29 10:47:43Z saulius 

The following automatic conversions were performed:

'_symmetry_cell_setting' value 'Triclinic' changed to 'triclinic'
according to /home/saulius/struct/CIF-dictionaries/cif_core.dic
dictionary named 'cif_core.dic' version 2.4.1 from
2010-06-29.

'_exptl_absorpt_correction_type' value 'Multi-scan'
changed to 'multi-scan' according to
/home/saulius/struct/CIF-dictionaries/cif_core.dic dictionary named
'cif_core.dic' version 2.4.1 from 2010-06-29.

Automatic conversion script
Id: cif_fix_values 1715 2011-07-08 13:25:40Z adriana 
;
_cod_database_code 2222171
_cod_database_fobs_code 2222171

loop_
_symmetry_equiv_pos_as_xyz
'x, y, z'
'-x, -y, -z'

loop_
_atom_site_type_symbol
_atom_site_label
_atom_site_fract_x
_atom_site_fract_y
_atom_site_fract_z
_atom_site_U_iso_or_equiv
_atom_site_adp_type
_atom_site_calc_flag
_atom_site_refinement_flags
_atom_site_occupancy
_atom_site_disorder_assembly
_atom_site_disorder_group
Cl Cl1 0.67761(16) -0.15289(6) 0.94724(5) 0.0242(2) Uani d . 1 . .
N N1 0.7040(6) 0.3450(2) 0.62528(17) 0.0224(5) Uani d D 1 . .
H H1 0.654(8) 0.390(3) 0.5500(11) 0.024(7) Uiso d D 1 . .
N N2 0.5081(5) 0.5439(2) 0.63195(17) 0.0207(4) Uani d . 1 . .
C C1 0.4688(6) 0.6248(2) 0.6895(2) 0.0215(5) Uani d . 1 . .
H H1A 0.3597 0.7118 0.6492 0.026 Uiso calc R 1 . .
C C2 0.5768(7) 0.5897(3) 0.8032(2) 0.0237(5) Uani d . 1 . .
H H2 0.5413 0.6501 0.8404 0.028 Uiso calc R 1 . .
C C3 0.7401(7) 0.4624(2) 0.8620(2) 0.0230(5) Uani d . 1 . .
H H3 0.8192 0.4351 0.9402 0.028 Uiso calc R 1 . .
C C4 0.7861(6) 0.3767(2) 0.8060(2) 0.0206(5) Uani d . 1 . .
H H4 0.8982 0.2901 0.8443 0.025 Uiso calc R 1 . .
C C5 0.6623(6) 0.4211(2) 0.69013(19) 0.0186(5) Uani d . 1 . .
C C6 0.8088(6) 0.2076(2) 0.6660(2) 0.0185(5) Uani d . 1 . .
C C7 0.7102(6) 0.1066(2) 0.77788(19) 0.0179(5) Uani d . 1 . .
H H7 0.5747 0.1306 0.8314 0.022 Uiso calc R 1 . .
C C8 0.8122(6) -0.0275(2) 0.80912(19) 0.0179(5) Uani d . 1 . .
C C9 1.0038(6) -0.0685(2) 0.7336(2) 0.0209(5) Uani d . 1 . .
H H9 1.0677 -0.1619 0.7565 0.025 Uiso calc R 1 . .
C C10 1.0995(6) 0.0324(3) 0.6223(2) 0.0225(5) Uani d . 1 . .
H H10 1.2316 0.0075 0.5687 0.027 Uiso calc R 1 . .
C C11 1.0045(6) 0.1685(2) 0.5891(2) 0.0201(5) Uani d . 1 . .
H H11 1.0731 0.2357 0.5132 0.024 Uiso calc R 1 . .

loop_
_atom_site_aniso_label
_atom_site_aniso_U_11
_atom_site_aniso_U_22
_atom_site_aniso_U_33
_atom_site_aniso_U_12
_atom_site_aniso_U_13
_atom_site_aniso_U_23
Cl1 0.0325(4) 0.0186(3) 0.0169(3) -0.0002(2) -0.0003(2) -0.0032(2)
N1 0.0351(12) 0.0172(10) 0.0128(9) 0.0037(8) -0.0029(8) -0.0044(8)
N2 0.0263(11) 0.0173(9) 0.0156(9) 0.0010(8) 0.0006(8) -0.0043(7)
C1 0.0234(12) 0.0194(11) 0.0205(11) 0.0009(9) 0.0027(9) -0.0076(9)
C2 0.0287(13) 0.0228(12) 0.0222(12) -0.0034(10) 0.0036(10) -0.0119(10)
C3 0.0297(13) 0.0224(12) 0.0158(11) -0.0051(10) -0.0008(9) -0.0069(9)
C4 0.0225(12) 0.0183(11) 0.0194(11) -0.0007(9) -0.0038(9) -0.0061(9)
C5 0.0227(12) 0.0169(11) 0.0135(10) -0.0034(9) 0.0011(8) -0.0038(8)
C6 0.0192(11) 0.0185(11) 0.0173(11) 0.0007(9) -0.0028(8) -0.0071(9)
C7 0.0191(11) 0.0204(11) 0.0139(10) 0.0021(9) -0.0005(8) -0.0070(9)
C8 0.0198(11) 0.0166(10) 0.0139(10) -0.0013(8) -0.0022(8) -0.0029(8)
C9 0.0227(12) 0.0180(11) 0.0224(11) 0.0032(9) -0.0038(9) -0.0091(9)
C10 0.0209(12) 0.0286(13) 0.0201(11) 0.0026(9) -0.0002(9) -0.0126(10)
C11 0.0202(12) 0.0244(12) 0.0145(10) -0.0011(9) -0.0004(8) -0.0071(9)

loop_
_atom_type_symbol
_atom_type_description
_atom_type_scat_dispersion_real
_atom_type_scat_dispersion_imag
_atom_type_scat_source
C C 0.0033 0.0016 'International Tables Vol C Tables 4.2.6.8 and 6.1.1.4'
H H 0.0000 0.0000 'International Tables Vol C Tables 4.2.6.8 and 6.1.1.4'
N N 0.0061 0.0033 'International Tables Vol C Tables 4.2.6.8 and 6.1.1.4'
Cl Cl 0.1484 0.1585 'International Tables Vol C Tables 4.2.6.8 and 6.1.1.4'

loop_
_geom_angle_atom_site_label_1
_geom_angle_atom_site_label_2
_geom_angle_atom_site_label_3
_geom_angle_site_symmetry_1
_geom_angle_site_symmetry_3
_geom_angle
_geom_angle_publ_flag
C5 N1 C6 . . 127.60(19) ?
C5 N1 H1 . . 114.3(19) ?
C6 N1 H1 . . 118.1(19) ?
C5 N2 C1 . . 117.3(2) ?
N2 C1 C2 . . 124.2(2) ?
N2 C1 H1A . . 117.9 ?
C2 C1 H1A . . 117.9 ?
C1 C2 C3 . . 117.8(2) ?
C1 C2 H2 . . 121.1 ?
C3 C2 H2 . . 121.1 ?
C4 C3 C2 . . 119.7(2) ?
C4 C3 H3 . . 120.1 ?
C2 C3 H3 . . 120.1 ?
C3 C4 C5 . . 118.2(2) ?
C3 C4 H4 . . 120.9 ?
C5 C4 H4 . . 120.9 ?
N2 C5 N1 . . 114.4(2) ?
N2 C5 C4 . . 122.7(2) ?
N1 C5 C4 . . 122.8(2) ?
N1 C6 C11 . . 118.1(2) ?
N1 C6 C7 . . 123.0(2) ?
C11 C6 C7 . . 118.8(2) ?
C8 C7 C6 . . 119.3(2) ?
C8 C7 H7 . . 120.4 ?
C6 C7 H7 . . 120.4 ?
C7 C8 C9 . . 122.7(2) ?
C7 C8 Cl1 . . 118.76(18) ?
C9 C8 Cl1 . . 118.48(17) ?
C8 C9 C10 . . 117.6(2) ?
C8 C9 H9 . . 121.2 ?
C10 C9 H9 . . 121.2 ?
C11 C10 C9 . . 121.0(2) ?
C11 C10 H10 . . 119.5 ?
C9 C10 H10 . . 119.5 ?
C10 C11 C6 . . 120.6(2) ?
C10 C11 H11 . . 119.7 ?
C6 C11 H11 . . 119.7 ?

loop_
_geom_bond_atom_site_label_1
_geom_bond_atom_site_label_2
_geom_bond_site_symmetry_2
_geom_bond_distance
_geom_bond_publ_flag
Cl1 C8 . 1.752(2) ?
N1 C5 . 1.376(3) ?
N1 C6 . 1.400(3) ?
N1 H1 . 0.880(10) ?
N2 C5 . 1.345(3) ?
N2 C1 . 1.346(3) ?
C1 C2 . 1.380(3) ?
C1 H1A . 0.9500 ?
C2 C3 . 1.397(3) ?
C2 H2 . 0.9500 ?
C3 C4 . 1.378(3) ?
C3 H3 . 0.9500 ?
C4 C5 . 1.411(3) ?
C4 H4 . 0.9500 ?
C6 C11 . 1.396(3) ?
C6 C7 . 1.406(3) ?
C7 C8 . 1.378(3) ?
C7 H7 . 0.9500 ?
C8 C9 . 1.386(3) ?
C9 C10 . 1.398(3) ?
C9 H9 . 0.9500 ?
C10 C11 . 1.386(3) ?
C10 H10 . 0.9500 ?
C11 H11 . 0.9500 ?

loop_
_geom_hbond_atom_site_label_D
_geom_hbond_atom_site_label_H
_geom_hbond_atom_site_label_A
_geom_hbond_site_symmetry_A
_geom_hbond_distance_DH
_geom_hbond_distance_HA
_geom_hbond_distance_DA
_geom_hbond_angle_DHA
_geom_hbond_publ_flag
N1 H1 N2 2_666 0.880(10) 2.180(10) 3.042(3) 167(3) yes

loop_
_geom_torsion_atom_site_label_1
_geom_torsion_atom_site_label_2
_geom_torsion_atom_site_label_3
_geom_torsion_atom_site_label_4
_geom_torsion_site_symmetry_1
_geom_torsion_site_symmetry_2
_geom_torsion_site_symmetry_3
_geom_torsion_site_symmetry_4
_geom_torsion
_geom_torsion_publ_flag
C5 N2 C1 C2 . . . . 0.2(4) ?
N2 C1 C2 C3 . . . . 0.6(4) ?
C1 C2 C3 C4 . . . . -0.4(4) ?
C2 C3 C4 C5 . . . . -0.5(4) ?
C1 N2 C5 N1 . . . . -178.1(2) ?
C1 N2 C5 C4 . . . . -1.1(4) ?
C6 N1 C5 N2 . . . . -170.1(2) ?
C6 N1 C5 C4 . . . . 12.9(4) ?
C3 C4 C5 N2 . . . . 1.3(4) ?
C3 C4 C5 N1 . . . . 178.1(2) ?
C5 N1 C6 C11 . . . . -146.5(2) ?
C5 N1 C6 C7 . . . . 37.1(4) ?
N1 C6 C7 C8 . . . . 177.1(2) ?
C11 C6 C7 C8 . . . . 0.8(3) ?
C6 C7 C8 C9 . . . . -1.4(4) ?
C6 C7 C8 Cl1 . . . . -178.31(17) ?
C7 C8 C9 C10 . . . . 1.1(4) ?
Cl1 C8 C9 C10 . . . . 178.04(18) ?
C8 C9 C10 C11 . . . . -0.2(4) ?
C9 C10 C11 C6 . . . . -0.3(4) ?
N1 C6 C11 C10 . . . . -176.5(2) ?
C7 C6 C11 C10 . . . . 0.1(3) ?

loop_
_cod_related_entry_id
_cod_related_entry_database
_cod_related_entry_code
1 ChemSpider 13600606
